data_4027511
loop_
_publ_author_name
'Kalyan Dhara'
'Ganesh Chandra Midya'
'Jyotirmayee Dash'

_publ_section_title
;
 A Diversity-Oriented Approach to Spirocyclic and Fused Hydantoins via
 Olefin Metathesis
;
_journal_name_full 'Journal of Organic Chemistry'
_journal_page_first 8071
_journal_page_last 8082
_journal_paper_doi 10.1021/jo301234r
_journal_volume 77
_journal_year 2012
_chemical_formula_moiety 'C14 H14 N2 O2'
_chemical_formula_sum 'C14 H14 N2 O2'
_chemical_formula_weight 242.27
_chemical_name_systematic
; 
 ? 
;
_space_group_IT_number 14
_symmetry_cell_setting monoclinic
_symmetry_space_group_name_Hall '-P 2yn'
_symmetry_space_group_name_H-M 'P 1 21/n 1'
_atom_sites_solution_hydrogens geom
_atom_sites_solution_primary direct
_atom_sites_solution_secondary difmap
_audit_creation_method SHELXL-97
_cell_angle_alpha 90.00
_cell_angle_beta 107.3380(10)
_cell_angle_gamma 90.00
_cell_formula_units_Z 4
_cell_length_a 12.8713(8)
_cell_length_b 6.0733(4)
_cell_length_c 16.3916(10)
_cell_measurement_reflns_used 8465
_cell_measurement_temperature 273(2)
_cell_measurement_theta_max 26.42
_cell_measurement_theta_min 3.32
_cell_volume 1223.13(13)
_computing_cell_refinement 'Bruker SMART'
_computing_data_collection 'Bruker SMART'
_computing_data_reduction 'Bruker SAINT'
_computing_molecular_graphics 'Bruker SHELXTL'
_computing_publication_material 'Bruker SHELXTL'
_computing_structure_refinement 'SHELXL-97 (Sheldrick, 1997)'
_computing_structure_solution 'SHELXS-97 (Sheldrick, 1990)'
_diffrn_ambient_temperature 273(2)
_diffrn_measured_fraction_theta_full 0.997
_diffrn_measured_fraction_theta_max 0.997
_diffrn_measurement_device_type 'CCD area detector'
_diffrn_measurement_method 'phi and omega scans'
_diffrn_radiation_monochromator graphite
_diffrn_radiation_source 'fine-focus sealed tube'
_diffrn_radiation_type MoK\a
_diffrn_radiation_wavelength 0.71073
_diffrn_reflns_av_R_equivalents 0.0405
_diffrn_reflns_av_sigmaI/netI 0.0305
_diffrn_reflns_limit_h_max 16
_diffrn_reflns_limit_h_min -16
_diffrn_reflns_limit_k_max 7
_diffrn_reflns_limit_k_min -7
_diffrn_reflns_limit_l_max 19
_diffrn_reflns_limit_l_min -20
_diffrn_reflns_number 11598
_diffrn_reflns_theta_full 26.43
_diffrn_reflns_theta_max 26.43
_diffrn_reflns_theta_min 2.39
_exptl_absorpt_coefficient_mu 0.090
_exptl_absorpt_correction_type none
_exptl_crystal_colour colourless
_exptl_crystal_density_diffrn 1.316
_exptl_crystal_description Needle
_exptl_crystal_F_000 512
_exptl_crystal_size_max 0.425
_exptl_crystal_size_mid 0.123
_exptl_crystal_size_min 0.089
_refine_diff_density_max 0.350
_refine_diff_density_min -0.263
_refine_diff_density_rms 0.067
_refine_ls_extinction_coef 0.208(10)
_refine_ls_extinction_expression Fc^*^=kFc[1+0.001xFc^2^\l^3^/sin(2\q)]^-1/4^
_refine_ls_extinction_method SHELXL
_refine_ls_goodness_of_fit_ref 0.899
_refine_ls_hydrogen_treatment constr
_refine_ls_matrix_type full
_refine_ls_number_parameters 164
_refine_ls_number_reflns 2515
_refine_ls_number_restraints 0
_refine_ls_restrained_S_all 0.899
_refine_ls_R_factor_all 0.0431
_refine_ls_R_factor_gt 0.0403
_refine_ls_shift/su_max 0.001
_refine_ls_shift/su_mean 0.000
_refine_ls_structure_factor_coef Fsqd
_refine_ls_weighting_details 'calc w=1/[\s^2^(Fo^2^)+(0.0661P)^2^+0.7089P] where P=(Fo^2^+2Fc^2^)/3'
_refine_ls_weighting_scheme calc
_refine_ls_wR_factor_gt 0.1017
_refine_ls_wR_factor_ref 0.1052
_reflns_number_gt 2326
_reflns_number_total 2515
_reflns_threshold_expression >2sigma(I)
_cod_data_source_file jo301234r_si_001_1.cif
_cod_data_source_block 9e
_cod_original_sg_symbol_H-M 'P 1 21/n 1 '
_cod_database_code 4027511

loop_
_symmetry_equiv_pos_as_xyz
'x, y, z'
'-x+1/2, y+1/2, -z+1/2'
'-x, -y, -z'
'x-1/2, -y-1/2, z-1/2'

loop_
_atom_site_label
_atom_site_type_symbol
_atom_site_fract_x
_atom_site_fract_y
_atom_site_fract_z
_atom_site_U_iso_or_equiv
_atom_site_adp_type
_atom_site_occupancy
_atom_site_symmetry_multiplicity
_atom_site_calc_flag
_atom_site_refinement_flags
O1 O -0.04611(7) 0.48626(14) 0.59794(5) 0.0216(2) Uani 1 1 d .
O2 O 0.23334(7) 0.06247(13) 0.75857(5) 0.0194(2) Uani 1 1 d .
N1 N 0.07761(8) 0.25903(16) 0.69316(6) 0.0157(2) Uani 1 1 d .
N2 N 0.09432(8) 0.30628(17) 0.56390(6) 0.0183(2) Uani 1 1 d .
H2 H 0.0816 0.3505 0.5120 0.022 Uiso 1 1 calc R
C1 C 0.31283(11) 0.0973(2) 0.52980(8) 0.0268(3) Uani 1 1 d .
H1 H 0.3658 0.1242 0.5029 0.032 Uiso 1 1 calc R
C2 C 0.29479(9) 0.2416(2) 0.59932(8) 0.0202(3) Uani 1 1 d .
H2A H 0.2913 0.3958 0.5833 0.024 Uiso 1 1 calc R
H2B H 0.3521 0.2213 0.6528 0.024 Uiso 1 1 calc R
C3 C 0.18385(9) 0.15960(18) 0.60632(7) 0.0161(3) Uani 1 1 d .
C4 C 0.17277(9) 0.15196(18) 0.69626(7) 0.0154(3) Uani 1 1 d .
C5 C 0.03940(9) 0.29483(19) 0.76693(7) 0.0177(3) Uani 1 1 d .
H5A H -0.0035 0.4289 0.7581 0.021 Uiso 1 1 calc R
H5B H 0.1019 0.3166 0.8168 0.021 Uiso 1 1 calc R
C6 C -0.02871(9) 0.10780(19) 0.78472(7) 0.0174(3) Uani 1 1 d .
C7 C -0.04575(11) 0.0994(2) 0.86465(8) 0.0271(3) Uani 1 1 d .
H7 H -0.0144 0.2055 0.9055 0.033 Uiso 1 1 calc R
C8 C -0.10910(13) -0.0660(3) 0.88393(10) 0.0364(4) Uani 1 1 d .
H8 H -0.1198 -0.0702 0.9376 0.044 Uiso 1 1 calc R
C9 C -0.15659(11) -0.2255(2) 0.82355(10) 0.0318(3) Uani 1 1 d .
H9 H -0.1990 -0.3361 0.8365 0.038 Uiso 1 1 calc R
C10 C 0.24495(11) -0.0717(2) 0.51136(8) 0.0252(3) Uani 1 1 d .
H10 H 0.2441 -0.1761 0.4697 0.030 Uiso 1 1 calc R
C11 C 0.03397(9) 0.36490(18) 0.61450(7) 0.0165(3) Uani 1 1 d .
C12 C -0.14017(10) -0.2181(2) 0.74391(9) 0.0263(3) Uani 1 1 d .
H12 H -0.1721 -0.3238 0.7031 0.032 Uiso 1 1 calc R
C13 C -0.07593(10) -0.0527(2) 0.72464(8) 0.0214(3) Uani 1 1 d .
H13 H -0.0646 -0.0499 0.6712 0.026 Uiso 1 1 calc R
C14 C 0.16928(9) -0.07510(19) 0.56580(7) 0.0197(3) Uani 1 1 d .
H14A H 0.1901 -0.1882 0.6094 0.024 Uiso 1 1 calc R
H14B H 0.0946 -0.0998 0.5314 0.024 Uiso 1 1 calc R

loop_
_atom_site_aniso_label
_atom_site_aniso_U_11
_atom_site_aniso_U_22
_atom_site_aniso_U_33
_atom_site_aniso_U_23
_atom_site_aniso_U_13
_atom_site_aniso_U_12
O1 0.0222(4) 0.0250(5) 0.0182(4) 0.0035(3) 0.0069(3) 0.0084(3)
O2 0.0236(4) 0.0157(4) 0.0165(4) 0.0019(3) 0.0024(3) 0.0021(3)
N1 0.0175(5) 0.0159(5) 0.0135(5) 0.0008(4) 0.0044(4) 0.0000(4)
N2 0.0209(5) 0.0209(5) 0.0134(5) 0.0034(4) 0.0054(4) 0.0062(4)
C1 0.0282(7) 0.0314(7) 0.0254(6) 0.0037(5) 0.0152(5) 0.0073(5)
C2 0.0202(6) 0.0197(6) 0.0221(6) 0.0020(4) 0.0086(5) 0.0003(4)
C3 0.0175(5) 0.0154(5) 0.0147(5) 0.0009(4) 0.0040(4) 0.0021(4)
C4 0.0182(5) 0.0113(5) 0.0159(5) -0.0011(4) 0.0040(4) -0.0025(4)
C5 0.0214(6) 0.0177(6) 0.0148(5) -0.0014(4) 0.0067(4) 0.0002(4)
C6 0.0147(5) 0.0187(6) 0.0189(6) 0.0014(4) 0.0052(4) 0.0031(4)
C7 0.0298(7) 0.0308(7) 0.0243(6) -0.0061(5) 0.0135(5) -0.0073(5)
C8 0.0429(8) 0.0424(9) 0.0329(8) -0.0034(6) 0.0249(7) -0.0125(7)
C9 0.0281(7) 0.0291(7) 0.0439(8) 0.0002(6) 0.0194(6) -0.0085(5)
C10 0.0314(7) 0.0262(7) 0.0191(6) -0.0019(5) 0.0092(5) 0.0091(5)
C11 0.0184(5) 0.0155(5) 0.0150(5) 0.0001(4) 0.0040(4) -0.0006(4)
C12 0.0221(6) 0.0227(6) 0.0333(7) -0.0042(5) 0.0070(5) -0.0028(5)
C13 0.0221(6) 0.0220(6) 0.0202(6) -0.0011(5) 0.0063(5) 0.0002(5)
C14 0.0216(6) 0.0177(6) 0.0184(6) -0.0036(4) 0.0035(5) 0.0013(4)

loop_
_atom_type_symbol
_atom_type_description
_atom_type_scat_dispersion_real
_atom_type_scat_dispersion_imag
_atom_type_scat_source
C C 0.0033 0.0016 'International Tables Vol C Tables 4.2.6.8 and 6.1.1.4'
H H 0.0000 0.0000 'International Tables Vol C Tables 4.2.6.8 and 6.1.1.4'
N N 0.0061 0.0033 'International Tables Vol C Tables 4.2.6.8 and 6.1.1.4'
O O 0.0106 0.0060 'International Tables Vol C Tables 4.2.6.8 and 6.1.1.4'

loop_
_geom_angle_atom_site_label_1
_geom_angle_atom_site_label_2
_geom_angle_atom_site_label_3
_geom_angle
C4 N1 C11 111.10(9)
C4 N1 C5 124.03(9)
C11 N1 C5 123.78(9)
C11 N2 C3 112.83(9)
C11 N2 H2 123.6
C3 N2 H2 123.6
C10 C1 C2 112.53(11)
C10 C1 H1 123.7
C2 C1 H1 123.7
C1 C2 C3 102.82(10)
C1 C2 H2A 111.2
C3 C2 H2A 111.2
C1 C2 H2B 111.2
C3 C2 H2B 111.2
H2A C2 H2B 109.1
N2 C3 C4 101.03(8)
N2 C3 C2 112.54(9)
C4 C3 C2 115.84(9)
N2 C3 C14 112.18(9)
C4 C3 C14 110.49(9)
C2 C3 C14 105.00(9)
O2 C4 N1 125.82(10)
O2 C4 C3 127.32(10)
N1 C4 C3 106.81(9)
N1 C5 C6 114.03(9)
N1 C5 H5A 108.7
C6 C5 H5A 108.7
N1 C5 H5B 108.7
C6 C5 H5B 108.7
H5A C5 H5B 107.6
C13 C6 C7 118.86(11)
C13 C6 C5 123.03(10)
C7 C6 C5 118.10(11)
C8 C7 C6 120.57(12)
C8 C7 H7 119.7
C6 C7 H7 119.7
C7 C8 C9 120.39(13)
C7 C8 H8 119.8
C9 C8 H8 119.8
C12 C9 C8 119.40(12)
C12 C9 H9 120.3
C8 C9 H9 120.3
C1 C10 C14 112.04(11)
C1 C10 H10 124.0
C14 C10 H10 124.0
O1 C11 N2 128.60(10)
O1 C11 N1 123.94(10)
N2 C11 N1 107.46(10)
C9 C12 C13 120.26(12)
C9 C12 H12 119.9
C13 C12 H12 119.9
C6 C13 C12 120.51(11)
C6 C13 H13 119.7
C12 C13 H13 119.7
C10 C14 C3 102.89(10)
C10 C14 H14A 111.2
C3 C14 H14A 111.2
C10 C14 H14B 111.2
C3 C14 H14B 111.2
H14A C14 H14B 109.1

loop_
_geom_bond_atom_site_label_1
_geom_bond_atom_site_label_2
_geom_bond_distance
O1 C11 1.2299(14)
O2 C4 1.2132(14)
N1 C4 1.3742(15)
N1 C11 1.3999(14)
N1 C5 1.4512(14)
N2 C11 1.3424(15)
N2 C3 1.4586(14)
N2 H2 0.8600
C1 C10 1.323(2)
C1 C2 1.5095(17)
C1 H1 0.9300
C2 C3 1.5485(15)
C2 H2A 0.9700
C2 H2B 0.9700
C3 C4 1.5236(15)
C3 C14 1.5601(15)
C5 C6 1.5153(16)
C5 H5A 0.9700
C5 H5B 0.9700
C6 C13 1.3903(17)
C6 C7 1.3923(17)
C7 C8 1.3883(19)
C7 H7 0.9300
C8 C9 1.389(2)
C8 H8 0.9300
C9 C12 1.3839(19)
C9 H9 0.9300
C10 C14 1.5044(16)
C10 H10 0.9300
C12 C13 1.3959(17)
C12 H12 0.9300
C13 H13 0.9300
C14 H14A 0.9700
C14 H14B 0.9700

loop_
_cod_related_entry_id
_cod_related_entry_database
_cod_related_entry_code
1 ChemSpider 30659536
